data_7013533
loop_
_publ_author_name
'Sugawara, Ken-ichiro'
'Hikichi, Shiro'
'Akita, Munetaka'

_publ_section_title
;
 A peroxochromium complex, TpiPr2Cr(O2)2, obtained by oxidative
 dehydrative condensation between a dihydroxochromium complex and H2O2
 [TpiPr2 = hydrotris(3,5-diisopropylpyrazolyl)borato]Electronic
 supplementary information (ESI) available: Atomic numbering schemes.
 See http://www.rsc.org/suppdata/dt/b3/b309762e/
;
_journal_issue 22
_journal_name_full 'Dalton Transactions'
_journal_page_first 4346
_journal_paper_doi 10.1039/b309762e
_journal_year 2003
_chemical_formula_moiety 'C54 H95 B2 Cl Cr2 N12 O3 '
_chemical_formula_sum 'C54 H95 B2 Cl Cr2 N12 O3'
_chemical_formula_weight 1121.49
_space_group_IT_number 2
_symmetry_cell_setting triclinic
_symmetry_Int_Tables_number 2
_symmetry_space_group_name_Hall '-P 1'
_symmetry_space_group_name_H-M 'P -1'
_audit_creation_date 'Wed May 28 02:33:54 2003'
_audit_creation_method 'by teXsan'
_cell_angle_alpha 97.853(6)
_cell_angle_beta 97.743(5)
_cell_angle_gamma 75.816(2)
_cell_formula_units_Z 2
_cell_length_a 13.621(1)
_cell_length_b 20.116(2)
_cell_length_c 12.0553(8)
_cell_measurement_reflns_used 9533
_cell_measurement_temperature 213
_cell_measurement_theta_max 27.5
_cell_measurement_theta_min 1.5
_cell_volume 3154.7(4)
_computing_cell_refinement PROCESS-AUTO
_computing_data_collection PROCESS-AUTO
_computing_data_reduction 'teXsan Ver. 1.11'
_computing_publication_material 'teXsan Ver. 1.11'
_computing_structure_refinement SHELXL97
_computing_structure_solution SHELXS86
_diffrn_detector_area_resol_mean 10.00
_diffrn_measurement_device_type 'Rigaku RAXIS-IV Imaging Plate'
_diffrn_measurement_method \w
_diffrn_radiation_type 'Mo K\a'
_diffrn_radiation_wavelength 0.7107
_diffrn_reflns_av_R_equivalents 0.000
_diffrn_reflns_limit_h_max 17
_diffrn_reflns_limit_h_min 0
_diffrn_reflns_limit_k_max 25
_diffrn_reflns_limit_k_min -24
_diffrn_reflns_limit_l_max 14
_diffrn_reflns_limit_l_min -13
_diffrn_reflns_number 20489
_diffrn_reflns_theta_max 27.48
_exptl_absorpt_coefficient_mu 0.435
_exptl_absorpt_correction_type none
_exptl_crystal_colour unknown
_exptl_crystal_density_diffrn 1.181
_exptl_crystal_density_method 'not measured'
_exptl_crystal_description unknown
_exptl_crystal_size_max 0.100
_exptl_crystal_size_mid 0.100
_exptl_crystal_size_min 0.100
_refine_diff_density_max 0.40
_refine_diff_density_min -0.86
_refine_ls_extinction_coef 0.0000
_refine_ls_extinction_expression Fc^*^=kFc[1+0.001xFc^2^\l^3^/sin(2\q)]^-1/4^
_refine_ls_extinction_method SHELXL
_refine_ls_goodness_of_fit_ref 1.124
_refine_ls_number_parameters 703
_refine_ls_number_reflns 8917
_refine_ls_R_factor_gt 0.0638
_refine_ls_shift/su_max 0.0020
_refine_ls_structure_factor_coef Fsqd
_refine_ls_weighting_details 'w = 1/[\s^2^(Fo^2^) + (0.1000P)^2^+0.0000P] where P=(Fo^2^+2Fc^2^)/3'
_refine_ls_weighting_scheme calc
_refine_ls_wR_factor_ref 0.1755
_reflns_number_gt 8917
_reflns_number_total 11787
_reflns_threshold_expression >2.0sigma(I)
_cod_data_source_file b309762e.txt
_cod_data_source_block compound_5
_cod_original_cell_volume 3154.8(4)
_cod_original_sg_symbol_H-M 'P -1         '
_cod_original_formula_sum 'C54 H95 B2 Cl Cr2 N12 O3 '
_cod_database_code 7013533

loop_
_symmetry_equiv_pos_as_xyz
x,y,z
-x,-y,-z

loop_
_atom_site_label
_atom_site_type_symbol
_atom_site_fract_x
_atom_site_fract_y
_atom_site_fract_z
_atom_site_U_iso_or_equiv
_atom_site_adp_type
_atom_site_occupancy
_atom_site_calc_flag
_atom_site_refinement_flags
_atom_site_disorder_assembly
_atom_site_disorder_group
Cr(1) Cr 0.14149(4) 0.18811(2) 0.76449(4) 0.0217(1) Uani 1.00 d . . .
Cr(2) Cr 0.32981(4) 0.20969(2) 0.81127(4) 0.0216(1) Uani 1.00 d . . .
Cl(1) Cl 0.46656(7) 0.11952(4) 0.85888(7) 0.0380(2) Uani 1.00 d . . .
O(1) O 0.1968(2) 0.2682(1) 0.7745(2) 0.0253(5) Uani 1.00 d . . .
O(2) O 0.2672(2) 0.1491(1) 0.6907(2) 0.0262(5) Uani 1.00 d . . .
O(3) O 0.2389(2) 0.1796(1) 0.9028(2) 0.0276(5) Uani 1.00 d . . .
N(11) N 0.1018(2) 0.0942(1) 0.7531(2) 0.0296(6) Uani 1.00 d . . .
N(12) N 0.0012(2) 0.0931(1) 0.7179(2) 0.0288(6) Uani 1.00 d . . .
N(21) N 0.0129(2) 0.2306(1) 0.8471(2) 0.0243(5) Uani 1.00 d . . .
N(22) N -0.0768(2) 0.2114(1) 0.8021(2) 0.0260(6) Uani 1.00 d . . .
N(31) N 0.0529(2) 0.2065(1) 0.6145(2) 0.0253(5) Uani 1.00 d . . .
N(32) N -0.0422(2) 0.1921(1) 0.5999(2) 0.0277(6) Uani 1.00 d . . .
N(41) N 0.1553(2) 0.4034(1) 0.7563(2) 0.0264(6) Uani 1.00 d . . .
N(42) N 0.2421(2) 0.4251(1) 0.7535(2) 0.0238(5) Uani 1.00 d . . .
N(51) N 0.3706(2) 0.2842(1) 0.9282(2) 0.0242(5) Uani 1.00 d . . .
N(52) N 0.3533(2) 0.3519(1) 0.9033(2) 0.0223(5) Uani 1.00 d . . .
N(61) N 0.4004(2) 0.2455(1) 0.6995(2) 0.0221(5) Uani 1.00 d . . .
N(62) N 0.3827(2) 0.3157(1) 0.6915(2) 0.0225(5) Uani 1.00 d . . .
C(11) C 0.1511(3) 0.0300(2) 0.7739(3) 0.0376(8) Uani 1.00 d . . .
C(12) C 0.0815(3) -0.0122(2) 0.7528(4) 0.050(1) Uani 1.00 d . . .
C(13) C -0.0115(3) 0.0284(2) 0.7191(3) 0.0414(9) Uani 1.00 d . . .
C(14) C 0.2624(3) 0.0092(2) 0.8094(4) 0.0449(9) Uani 1.00 d . . .
C(15) C 0.3202(4) -0.0362(3) 0.7147(5) 0.068(1) Uani 1.00 d . . .
C(16) C 0.2837(5) -0.0256(3) 0.9156(5) 0.098(2) Uani 1.00 d . . .
C(17) C -0.1109(3) 0.0080(2) 0.6849(4) 0.052(1) Uani 1.00 d . . .
C(18) C -0.1191(4) -0.0214(3) 0.5623(4) 0.078(2) Uani 1.00 d . . .
C(19) C -0.1254(5) -0.0428(3) 0.7587(5) 0.084(2) Uani 1.00 d . . .
C(21) C -0.0079(3) 0.2725(2) 0.9419(3) 0.0282(7) Uani 1.00 d . . .
C(22) C -0.1091(3) 0.2807(2) 0.9571(3) 0.0381(8) Uani 1.00 d . . .
C(23) C -0.1517(3) 0.2418(2) 0.8698(3) 0.0309(7) Uani 1.00 d . . .
C(24) C 0.0702(3) 0.3024(2) 1.0194(3) 0.0348(8) Uani 1.00 d . . .
C(25) C 0.0562(4) 0.3782(2) 1.0147(4) 0.052(1) Uani 1.00 d . . .
C(26) C 0.0670(4) 0.2880(2) 1.1404(3) 0.056(1) Uani 1.00 d . . .
C(27) C -0.2543(3) 0.2263(2) 0.8518(3) 0.0421(9) Uani 1.00 d . . .
C(28) C -0.3382(4) 0.2901(3) 0.8746(5) 0.080(2) Uani 1.00 d . . .
C(29) C -0.2575(4) 0.1711(3) 0.9262(5) 0.074(2) Uani 1.00 d . . .
C(31) C 0.0626(3) 0.2343(2) 0.5230(3) 0.0295(7) Uani 1.00 d . . .
C(32) C -0.0263(3) 0.2376(2) 0.4488(3) 0.0362(8) Uani 1.00 d . . .
C(33) C -0.0907(3) 0.2109(2) 0.5000(3) 0.0324(7) Uani 1.00 d . . .
C(34) C 0.1563(3) 0.2546(2) 0.5019(3) 0.0382(8) Uani 1.00 d . . .
C(35) C 0.1327(3) 0.3283(2) 0.4709(3) 0.0462(10) Uani 1.00 d . . .
C(36) C 0.2075(3) 0.2039(2) 0.4101(3) 0.050(1) Uani 1.00 d . . .
C(37) C -0.1981(3) 0.2067(2) 0.4617(4) 0.0471(10) Uani 1.00 d . . .
C(38) C -0.2712(3) 0.2632(2) 0.5263(5) 0.068(1) Uani 1.00 d . . .
C(39) C -0.2227(4) 0.2133(2) 0.3352(4) 0.069(1) Uani 1.00 d . . .
C(41) C 0.0762(3) 0.4563(2) 0.7343(3) 0.0305(7) Uani 1.00 d . . .
C(42) C 0.1135(3) 0.5125(2) 0.7164(3) 0.0345(8) Uani 1.00 d . . .
C(43) C 0.2165(3) 0.4924(2) 0.7296(3) 0.0294(7) Uani 1.00 d . . .
C(44) C -0.0322(3) 0.4539(2) 0.7377(3) 0.0355(8) Uani 1.00 d . . .
C(45) C -0.1058(3) 0.5083(2) 0.6717(4) 0.053(1) Uani 1.00 d . . .
C(46) C -0.0545(3) 0.3837(2) 0.7006(4) 0.0466(9) Uani 1.00 d . . .
C(47) C 0.2901(3) 0.5369(2) 0.7203(3) 0.0338(8) Uani 1.00 d . . .
C(48) C 0.2719(4) 0.5628(2) 0.6038(3) 0.049(1) Uani 1.00 d . . .
C(49) C 0.2776(3) 0.5998(2) 0.8099(3) 0.0451(9) Uani 1.00 d . . .
C(51) C 0.3874(3) 0.2855(2) 1.0411(3) 0.0273(7) Uani 1.00 d . . .
C(52) C 0.3801(3) 0.3525(2) 1.0888(3) 0.0338(8) Uani 1.00 d . . .
C(53) C 0.3589(3) 0.3932(2) 1.0019(3) 0.0278(7) Uani 1.00 d . . .
C(54) C 0.4177(3) 0.2218(2) 1.1009(3) 0.0344(8) Uani 1.00 d . . .
C(55) C 0.5248(4) 0.2157(3) 1.1589(4) 0.065(1) Uani 1.00 d . . .
C(56) C 0.3443(4) 0.2231(2) 1.1859(4) 0.058(1) Uani 1.00 d . . .
C(57) C 0.3426(3) 0.4699(2) 1.0110(3) 0.0329(8) Uani 1.00 d . . .
C(58) C 0.4153(4) 0.4952(2) 1.1048(3) 0.051(1) Uani 1.00 d . . .
C(59) C 0.2325(3) 0.5043(2) 1.0314(4) 0.0466(10) Uani 1.00 d . . .
C(61) C 0.4444(2) 0.2113(2) 0.6090(3) 0.0253(6) Uani 1.00 d . . .
C(62) C 0.4544(3) 0.2594(2) 0.5402(3) 0.0293(7) Uani 1.00 d . . .
C(63) C 0.4165(2) 0.3237(2) 0.5937(3) 0.0262(7) Uani 1.00 d . . .
C(64) C 0.4850(3) 0.1345(2) 0.5904(3) 0.0313(7) Uani 1.00 d . . .
C(65) C 0.5983(3) 0.1165(2) 0.6290(4) 0.051(1) Uani 1.00 d . . .
C(66) C 0.4661(4) 0.1062(2) 0.4676(3) 0.055(1) Uani 1.00 d . . .
C(67) C 0.4143(3) 0.3926(2) 0.5571(3) 0.0334(8) Uani 1.00 d . . .
C(68) C 0.5117(3) 0.4163(2) 0.6031(3) 0.0423(9) Uani 1.00 d . . .
C(69) C 0.3998(3) 0.3903(2) 0.4285(3) 0.0419(9) Uani 1.00 d . . .
B(1) B -0.0758(3) 0.1606(2) 0.6941(3) 0.0287(8) Uani 1.00 d . . .
B(2) B 0.3488(3) 0.3765(2) 0.7844(3) 0.0240(7) Uani 1.00 d . . .
H(1) H 0.172(3) 0.310(2) 0.776(3) 0.0543(2) Uiso 1.00 calc . . .
H(2) H 0.287(5) 0.120(3) 0.703(5) 0.1051(3) Uiso 1.00 calc . . .
H(3) H 0.258(3) 0.147(2) 0.916(3) 0.0351(2) Uiso 1.00 calc . . .
H(4) H 0.0971 -0.0609 0.7619 0.0605 Uiso 1.00 calc . . .
H(5) H 0.2882 0.0510 0.8278 0.0543 Uiso 1.00 calc . . .
H(6) H 0.2984 -0.0788 0.6983 0.0685 Uiso 1.00 calc . . .
H(7) H 0.3920 -0.0458 0.7382 0.0685 Uiso 1.00 calc . . .
H(8) H 0.3063 -0.0125 0.6484 0.0685 Uiso 1.00 calc . . .
H(9) H 0.2517 0.0054 0.9750 0.0977 Uiso 1.00 calc . . .
H(10) H 0.3559 -0.0381 0.9362 0.0977 Uiso 1.00 calc . . .
H(11) H 0.2571 -0.0663 0.9033 0.0977 Uiso 1.00 calc . . .
H(12) H -0.1652 0.0492 0.6933 0.0634 Uiso 1.00 calc . . .
H(13) H -0.1804 -0.0379 0.5444 0.0782 Uiso 1.00 calc . . .
H(14) H -0.0614 -0.0588 0.5493 0.0782 Uiso 1.00 calc . . .
H(15) H -0.1209 0.0139 0.5155 0.0782 Uiso 1.00 calc . . .
H(16) H -0.1113 -0.0263 0.8364 0.0837 Uiso 1.00 calc . . .
H(17) H -0.0798 -0.0867 0.7417 0.0837 Uiso 1.00 calc . . .
H(18) H -0.1944 -0.0479 0.7450 0.0837 Uiso 1.00 calc . . .
H(19) H -0.1426 0.1523 0.6712 0.0338 Uiso 1.00 calc . . .
H(20) H -0.1436 0.3085 1.0177 0.0434 Uiso 1.00 calc . . .
H(21) H 0.1362 0.2799 0.9969 0.0413 Uiso 1.00 calc . . .
H(22) H 0.1041 0.3955 1.0702 0.0522 Uiso 1.00 calc . . .
H(23) H -0.0118 0.4016 1.0298 0.0522 Uiso 1.00 calc . . .
H(24) H 0.0674 0.3862 0.9412 0.0522 Uiso 1.00 calc . . .
H(25) H 0.0011 0.3098 1.1641 0.0556 Uiso 1.00 calc . . .
H(26) H 0.1182 0.3059 1.1895 0.0556 Uiso 1.00 calc . . .
H(27) H 0.0796 0.2391 1.1433 0.0556 Uiso 1.00 calc . . .
H(28) H -0.2656 0.2083 0.7743 0.0504 Uiso 1.00 calc . . .
H(29) H -0.3243 0.3118 0.9492 0.0804 Uiso 1.00 calc . . .
H(30) H -0.4023 0.2772 0.8683 0.0804 Uiso 1.00 calc . . .
H(31) H -0.3412 0.3217 0.8207 0.0804 Uiso 1.00 calc . . .
H(32) H -0.3213 0.1577 0.9085 0.0742 Uiso 1.00 calc . . .
H(33) H -0.2506 0.1893 1.0039 0.0742 Uiso 1.00 calc . . .
H(34) H -0.2026 0.1316 0.9127 0.0742 Uiso 1.00 calc . . .
H(35) H -0.0396 0.2551 0.3766 0.0432 Uiso 1.00 calc . . .
H(36) H 0.2029 0.2519 0.5710 0.0465 Uiso 1.00 calc . . .
H(37) H 0.1942 0.3391 0.4561 0.0462 Uiso 1.00 calc . . .
H(38) H 0.1045 0.3596 0.5322 0.0462 Uiso 1.00 calc . . .
H(39) H 0.0845 0.3326 0.4049 0.0462 Uiso 1.00 calc . . .
H(40) H 0.2239 0.1582 0.4328 0.0498 Uiso 1.00 calc . . .
H(41) H 0.2687 0.2160 0.3978 0.0498 Uiso 1.00 calc . . .
H(42) H 0.1622 0.2054 0.3418 0.0498 Uiso 1.00 calc . . .
H(43) H -0.2069 0.1626 0.4752 0.0557 Uiso 1.00 calc . . .
H(44) H -0.2602 0.2564 0.6047 0.0682 Uiso 1.00 calc . . .
H(45) H -0.3400 0.2617 0.4978 0.0682 Uiso 1.00 calc . . .
H(46) H -0.2597 0.3073 0.5173 0.0682 Uiso 1.00 calc . . .
H(47) H -0.2250 0.2596 0.3215 0.0688 Uiso 1.00 calc . . .
H(48) H -0.2875 0.2026 0.3097 0.0688 Uiso 1.00 calc . . .
H(49) H -0.1709 0.1817 0.2952 0.0688 Uiso 1.00 calc . . .
H(50) H 0.3976 0.4046 0.7910 0.0290 Uiso 1.00 calc . . .
H(51) H 0.0733 0.5572 0.6984 0.0391 Uiso 1.00 calc . . .
H(52) H -0.0459 0.4649 0.8155 0.0448 Uiso 1.00 calc . . .
H(53) H -0.0957 0.5531 0.7015 0.0528 Uiso 1.00 calc . . .
H(54) H -0.1745 0.5064 0.6782 0.0528 Uiso 1.00 calc . . .
H(55) H -0.0936 0.4995 0.5939 0.0528 Uiso 1.00 calc . . .
H(56) H -0.1218 0.3842 0.7168 0.0466 Uiso 1.00 calc . . .
H(57) H -0.0057 0.3496 0.7403 0.0466 Uiso 1.00 calc . . .
H(58) H -0.0501 0.3727 0.6211 0.0466 Uiso 1.00 calc . . .
H(59) H 0.3590 0.5100 0.7310 0.0416 Uiso 1.00 calc . . .
H(60) H 0.3228 0.5871 0.5968 0.0485 Uiso 1.00 calc . . .
H(61) H 0.2057 0.5932 0.5950 0.0485 Uiso 1.00 calc . . .
H(62) H 0.2759 0.5242 0.5467 0.0485 Uiso 1.00 calc . . .
H(63) H 0.2894 0.5844 0.8835 0.0451 Uiso 1.00 calc . . .
H(64) H 0.2098 0.6279 0.7991 0.0451 Uiso 1.00 calc . . .
H(65) H 0.3259 0.6263 0.8030 0.0451 Uiso 1.00 calc . . .
H(66) H 0.3886 0.3673 1.1678 0.0416 Uiso 1.00 calc . . .
H(67) H 0.4171 0.1819 1.0471 0.0419 Uiso 1.00 calc . . .
H(68) H 0.5433 0.1761 1.2003 0.0647 Uiso 1.00 calc . . .
H(69) H 0.5277 0.2564 1.2097 0.0647 Uiso 1.00 calc . . .
H(70) H 0.5713 0.2105 1.1035 0.0647 Uiso 1.00 calc . . .
H(71) H 0.3453 0.2618 1.2419 0.0579 Uiso 1.00 calc . . .
H(72) H 0.3645 0.1812 1.2215 0.0579 Uiso 1.00 calc . . .
H(73) H 0.2768 0.2270 1.1482 0.0579 Uiso 1.00 calc . . .
H(74) H 0.3562 0.4821 0.9412 0.0409 Uiso 1.00 calc . . .
H(75) H 0.3986 0.4875 1.1761 0.0512 Uiso 1.00 calc . . .
H(76) H 0.4094 0.5436 1.1031 0.0512 Uiso 1.00 calc . . .
H(77) H 0.4838 0.4705 1.0943 0.0512 Uiso 1.00 calc . . .
H(78) H 0.2234 0.5535 1.0389 0.0466 Uiso 1.00 calc . . .
H(79) H 0.2174 0.4905 1.0991 0.0466 Uiso 1.00 calc . . .
H(80) H 0.1875 0.4905 0.9689 0.0466 Uiso 1.00 calc . . .
H(81) H 0.4806 0.2497 0.4683 0.0357 Uiso 1.00 calc . . .
H(82) H 0.4502 0.1130 0.6337 0.0394 Uiso 1.00 calc . . .
H(83) H 0.6225 0.0673 0.6233 0.0513 Uiso 1.00 calc . . .
H(84) H 0.6099 0.1355 0.7058 0.0513 Uiso 1.00 calc . . .
H(85) H 0.6340 0.1354 0.5823 0.0513 Uiso 1.00 calc . . .
H(86) H 0.3941 0.1142 0.4456 0.0547 Uiso 1.00 calc . . .
H(87) H 0.4957 0.0575 0.4588 0.0547 Uiso 1.00 calc . . .
H(88) H 0.4966 0.1289 0.4211 0.0547 Uiso 1.00 calc . . .
H(89) H 0.3577 0.4261 0.5866 0.0397 Uiso 1.00 calc . . .
H(90) H 0.5688 0.3851 0.5711 0.0423 Uiso 1.00 calc . . .
H(91) H 0.5214 0.4168 0.6836 0.0423 Uiso 1.00 calc . . .
H(92) H 0.5062 0.4618 0.5835 0.0423 Uiso 1.00 calc . . .
H(93) H 0.3914 0.4359 0.4076 0.0419 Uiso 1.00 calc . . .
H(94) H 0.3404 0.3732 0.3995 0.0419 Uiso 1.00 calc . . .
H(95) H 0.4585 0.3603 0.3978 0.0419 Uiso 1.00 calc . . .

loop_
_atom_site_aniso_label
_atom_site_aniso_U_11
_atom_site_aniso_U_22
_atom_site_aniso_U_33
_atom_site_aniso_U_12
_atom_site_aniso_U_13
_atom_site_aniso_U_23
Cr(1) 0.0176(3) 0.0222(3) 0.0263(3) -0.0071(2) 0.0024(2) 0.0019(2)
Cr(2) 0.0180(3) 0.0220(3) 0.0254(3) -0.0058(2) 0.0015(2) 0.0028(2)
Cl(1) 0.0286(5) 0.0384(5) 0.0431(5) 0.0018(4) 0.0028(4) 0.0092(3)
O(1) 0.021(1) 0.023(1) 0.032(1) -0.0079(9) -0.0012(9) 0.0027(9)
O(2) 0.019(1) 0.027(1) 0.031(1) -0.0068(10) 0.0005(9) -0.0003(9)
O(3) 0.026(1) 0.028(1) 0.031(1) -0.006(1) 0.0037(9) 0.0079(10)
N(11) 0.024(2) 0.025(1) 0.041(2) -0.007(1) 0.006(1) 0.003(1)
N(12) 0.026(2) 0.023(1) 0.041(2) -0.010(1) 0.008(1) 0.000(1)
N(21) 0.020(1) 0.025(1) 0.028(1) -0.006(1) 0.003(1) 0.0013(10)
N(22) 0.018(1) 0.026(1) 0.036(1) -0.009(1) 0.006(1) 0.001(1)
N(31) 0.019(1) 0.031(1) 0.027(1) -0.012(1) -0.002(1) 0.0029(10)
N(32) 0.018(1) 0.030(1) 0.036(1) -0.011(1) -0.002(1) 0.001(1)
N(41) 0.020(1) 0.027(1) 0.031(1) -0.005(1) -0.001(1) 0.004(1)
N(42) 0.023(2) 0.022(1) 0.027(1) -0.005(1) 0.002(1) 0.0034(9)
N(51) 0.021(1) 0.025(1) 0.027(1) -0.008(1) -0.003(1) 0.0027(10)
N(52) 0.020(1) 0.021(1) 0.026(1) -0.007(1) -0.002(1) 0.0029(9)
N(61) 0.018(1) 0.023(1) 0.025(1) -0.006(1) 0.0008(10) 0.0014(9)
N(62) 0.021(1) 0.022(1) 0.027(1) -0.009(1) 0.001(1) 0.0033(9)
C(11) 0.031(2) 0.024(2) 0.059(2) -0.006(1) 0.010(2) 0.007(1)
C(12) 0.034(2) 0.027(2) 0.092(3) -0.008(2) 0.012(2) 0.009(2)
C(13) 0.039(2) 0.025(2) 0.064(2) -0.014(2) 0.012(2) 0.000(2)
C(14) 0.030(2) 0.032(2) 0.073(3) -0.003(2) 0.004(2) 0.012(2)
C(15) 0.046(3) 0.056(3) 0.097(4) -0.001(2) 0.020(3) -0.005(3)
C(16) 0.065(4) 0.125(6) 0.110(5) -0.014(4) -0.008(3) 0.069(4)
C(17) 0.037(2) 0.033(2) 0.092(3) -0.017(2) 0.015(2) -0.001(2)
C(18) 0.060(4) 0.104(5) 0.081(4) -0.044(3) -0.006(3) 0.015(3)
C(19) 0.082(4) 0.100(4) 0.093(4) -0.069(4) 0.013(3) 0.004(3)
C(21) 0.026(2) 0.031(2) 0.027(2) -0.007(1) 0.002(1) 0.001(1)
C(22) 0.032(2) 0.043(2) 0.039(2) -0.007(2) 0.012(2) -0.005(1)
C(23) 0.022(2) 0.033(2) 0.039(2) -0.007(1) 0.009(1) 0.002(1)
C(24) 0.026(2) 0.042(2) 0.033(2) -0.006(1) 0.004(1) -0.006(1)
C(25) 0.061(3) 0.046(2) 0.053(2) -0.029(2) -0.009(2) 0.000(2)
C(26) 0.060(3) 0.074(3) 0.034(2) -0.020(2) -0.004(2) 0.010(2)
C(27) 0.032(2) 0.051(2) 0.047(2) -0.016(2) 0.016(2) -0.006(2)
C(28) 0.027(3) 0.073(4) 0.129(5) -0.006(2) 0.012(3) -0.022(3)
C(29) 0.063(4) 0.096(4) 0.084(4) -0.046(3) 0.012(3) 0.024(3)
C(31) 0.028(2) 0.037(2) 0.025(2) -0.013(1) -0.001(1) 0.004(1)
C(32) 0.033(2) 0.040(2) 0.036(2) -0.012(2) -0.006(2) 0.008(1)
C(33) 0.025(2) 0.030(2) 0.041(2) -0.010(1) -0.006(1) 0.002(1)
C(34) 0.033(2) 0.053(2) 0.034(2) -0.019(2) 0.000(2) 0.011(2)
C(35) 0.053(3) 0.053(2) 0.040(2) -0.025(2) 0.007(2) 0.007(2)
C(36) 0.041(3) 0.056(3) 0.054(2) -0.007(2) 0.015(2) 0.012(2)
C(37) 0.029(2) 0.037(2) 0.077(3) -0.016(2) -0.017(2) 0.017(2)
C(38) 0.030(3) 0.062(3) 0.119(4) -0.006(2) 0.007(3) 0.038(3)
C(39) 0.059(3) 0.057(3) 0.085(3) -0.025(2) -0.045(3) 0.019(2)
C(41) 0.029(2) 0.029(2) 0.031(2) -0.002(1) 0.000(1) 0.004(1)
C(42) 0.036(2) 0.022(2) 0.043(2) -0.001(1) 0.000(2) 0.010(1)
C(43) 0.035(2) 0.023(2) 0.031(2) -0.005(1) 0.005(1) 0.005(1)
C(44) 0.024(2) 0.035(2) 0.045(2) -0.001(1) 0.001(1) 0.006(1)
C(45) 0.033(2) 0.050(3) 0.073(3) -0.005(2) -0.008(2) 0.017(2)
C(46) 0.028(2) 0.037(2) 0.073(3) -0.006(2) 0.004(2) 0.004(2)
C(47) 0.036(2) 0.023(2) 0.043(2) -0.006(1) 0.005(2) 0.008(1)
C(48) 0.061(3) 0.035(2) 0.054(2) -0.007(2) 0.016(2) 0.016(2)
C(49) 0.056(3) 0.030(2) 0.053(2) -0.018(2) 0.006(2) 0.001(2)
C(51) 0.026(2) 0.034(2) 0.023(2) -0.008(1) -0.001(1) 0.005(1)
C(52) 0.043(2) 0.036(2) 0.021(2) -0.010(2) -0.001(1) 0.002(1)
C(53) 0.031(2) 0.025(2) 0.027(2) -0.008(1) 0.004(1) -0.001(1)
C(54) 0.038(2) 0.037(2) 0.028(2) -0.007(2) 0.002(1) 0.008(1)
C(55) 0.044(3) 0.065(3) 0.083(3) -0.003(2) -0.015(2) 0.037(2)
C(56) 0.052(3) 0.066(3) 0.062(3) -0.008(2) 0.014(2) 0.029(2)
C(57) 0.041(2) 0.027(2) 0.031(2) -0.012(1) 0.004(1) -0.004(1)
C(58) 0.066(3) 0.042(2) 0.045(2) -0.025(2) -0.008(2) -0.003(2)
C(59) 0.051(3) 0.034(2) 0.055(2) -0.005(2) 0.018(2) -0.002(2)
C(61) 0.022(2) 0.027(2) 0.027(2) -0.007(1) 0.008(1) -0.003(1)
C(62) 0.030(2) 0.031(2) 0.030(2) -0.011(1) 0.011(1) -0.002(1)
C(63) 0.021(2) 0.031(2) 0.028(2) -0.009(1) 0.003(1) 0.003(1)
C(64) 0.030(2) 0.025(2) 0.039(2) -0.006(1) 0.010(1) 0.001(1)
C(65) 0.031(2) 0.043(2) 0.077(3) -0.003(2) 0.007(2) 0.006(2)
C(66) 0.068(3) 0.032(2) 0.050(2) 0.005(2) 0.003(2) -0.010(2)
C(67) 0.043(2) 0.027(2) 0.035(2) -0.013(1) 0.009(2) 0.004(1)
C(68) 0.049(3) 0.040(2) 0.046(2) -0.023(2) 0.010(2) 0.002(2)
C(69) 0.057(3) 0.043(2) 0.030(2) -0.018(2) 0.004(2) 0.008(1)
B(1) 0.014(2) 0.032(2) 0.042(2) -0.013(1) 0.003(1) -0.002(1)
B(2) 0.021(2) 0.027(2) 0.026(2) -0.009(1) 0.005(1) 0.003(1)

loop_
_atom_type_symbol
_atom_type_description
_atom_type_scat_dispersion_real
_atom_type_scat_dispersion_imag
_atom_type_scat_source
C C 0.003 0.002
;International Tables for Crystallography
(1992, Vol. C, Tables 4.2.6.8 and 6.1.1.4)
;
H H 0.000 0.000
;International Tables for Crystallography
(1992, Vol. C, Table 6.1.1.4)
;
O O 0.011 0.006
;International Tables for Crystallography
(1992, Vol. C, Tables 4.2.6.8 and 6.1.1.4)
;
N N 0.006 0.003
;International Tables for Crystallography
(1992, Vol. C, Tables 4.2.6.8 and 6.1.1.4)
;
Cr Cr 0.321 0.624
;International Tables for Crystallography
(1992, Vol. C, Tables 4.2.6.8 and 6.1.1.4)
;
B B 0.001 0.001
;International Tables for Crystallography
(1992, Vol. C, Tables 4.2.6.8 and 6.1.1.4)
;
Cl Cl 0.148 0.159
;International Tables for Crystallography
(1992, Vol. C, Tables 4.2.6.8 and 6.1.1.4)
;

loop_
_geom_angle_atom_site_label_1
_geom_angle_atom_site_label_2
_geom_angle_atom_site_label_3
_geom_angle
_geom_angle_site_symmetry_1
_geom_angle_site_symmetry_2
_geom_angle_site_symmetry_3
_geom_angle_publ_flag
Cr(2) Cr(1) O(1) 46.24(6) . . . yes
Cr(2) Cr(1) O(2) 48.14(7) . . . yes
Cr(2) Cr(1) O(3) 48.24(8) . . . yes
Cr(2) Cr(1) N(11) 126.33(7) . . . yes
Cr(2) Cr(1) N(21) 129.68(8) . . . yes
Cr(2) Cr(1) N(31) 123.65(9) . . . yes
O(1) Cr(1) O(2) 79.0(1) . . . yes
O(1) Cr(1) O(3) 76.9(1) . . . yes
O(1) Cr(1) N(11) 172.32(10) . . . yes
O(1) Cr(1) N(21) 99.6(1) . . . yes
O(1) Cr(1) N(31) 95.0(1) . . . yes
O(2) Cr(1) O(3) 82.24(10) . . . yes
O(2) Cr(1) N(11) 94.0(1) . . . yes
O(2) Cr(1) N(21) 177.8(1) . . . yes
O(2) Cr(1) N(31) 93.37(10) . . . yes
O(3) Cr(1) N(11) 99.0(1) . . . yes
O(3) Cr(1) N(21) 95.78(10) . . . yes
O(3) Cr(1) N(31) 171.4(1) . . . yes
N(11) Cr(1) N(21) 87.3(1) . . . yes
N(11) Cr(1) N(31) 88.7(1) . . . yes
N(21) Cr(1) N(31) 88.5(1) . . . yes
Cr(1) Cr(2) Cl(1) 120.18(3) . . . yes
Cr(1) Cr(2) O(1) 45.83(8) . . . yes
Cr(1) Cr(2) O(2) 47.24(7) . . . yes
Cr(1) Cr(2) O(3) 47.51(6) . . . yes
Cr(1) Cr(2) N(51) 125.12(8) . . . yes
Cr(1) Cr(2) N(61) 122.96(7) . . . yes
Cl(1) Cr(2) O(1) 165.84(9) . . . yes
Cl(1) Cr(2) O(2) 92.74(7) . . . yes
Cl(1) Cr(2) O(3) 91.97(7) . . . yes
Cl(1) Cr(2) N(51) 97.28(7) . . . yes
Cl(1) Cr(2) N(61) 96.18(7) . . . yes
O(1) Cr(2) O(2) 78.04(9) . . . yes
O(1) Cr(2) O(3) 76.1(1) . . . yes
O(1) Cr(2) N(51) 91.91(9) . . . yes
O(1) Cr(2) N(61) 95.04(10) . . . yes
O(2) Cr(2) O(3) 81.0(1) . . . yes
O(2) Cr(2) N(51) 169.92(9) . . . yes
O(2) Cr(2) N(61) 93.1(1) . . . yes
O(3) Cr(2) N(51) 97.5(1) . . . yes
O(3) Cr(2) N(61) 170.17(9) . . . yes
N(51) Cr(2) N(61) 87.0(1) . . . yes
Cr(1) O(1) Cr(2) 87.94(10) . . . yes
Cr(1) O(2) Cr(2) 84.63(9) . . . yes
Cr(1) O(3) Cr(2) 84.25(10) . . . yes
Cr(1) N(11) N(12) 117.3(2) . . . yes
Cr(1) N(11) C(11) 135.3(2) . . . yes
N(12) N(11) C(11) 107.4(3) . . . yes
N(11) N(12) C(13) 109.1(3) . . . yes
N(11) N(12) B(1) 119.4(3) . . . yes
C(13) N(12) B(1) 131.3(3) . . . yes
Cr(1) N(21) N(22) 117.5(2) . . . yes
Cr(1) N(21) C(21) 135.8(2) . . . yes
N(22) N(21) C(21) 106.6(3) . . . yes
N(21) N(22) C(23) 109.5(2) . . . yes
N(21) N(22) B(1) 118.8(3) . . . yes
C(23) N(22) B(1) 131.7(3) . . . yes
Cr(1) N(31) N(32) 118.1(2) . . . yes
Cr(1) N(31) C(31) 134.6(2) . . . yes
N(32) N(31) C(31) 107.2(2) . . . yes
N(31) N(32) C(33) 109.5(3) . . . yes
N(31) N(32) B(1) 118.9(2) . . . yes
C(33) N(32) B(1) 131.6(3) . . . yes
N(42) N(41) C(41) 107.4(3) . . . yes
N(41) N(42) C(43) 109.1(2) . . . yes
N(41) N(42) B(2) 120.0(3) . . . yes
C(43) N(42) B(2) 130.7(3) . . . yes
Cr(2) N(51) N(52) 120.7(2) . . . yes
Cr(2) N(51) C(51) 129.3(2) . . . yes
N(52) N(51) C(51) 107.2(2) . . . yes
N(51) N(52) C(53) 108.1(2) . . . yes
N(51) N(52) B(2) 127.0(2) . . . yes
C(53) N(52) B(2) 124.0(3) . . . yes
Cr(2) N(61) N(62) 120.5(2) . . . yes
Cr(2) N(61) C(61) 128.9(2) . . . yes
N(62) N(61) C(61) 108.5(3) . . . yes
N(61) N(62) C(63) 107.7(2) . . . yes
N(61) N(62) B(2) 127.8(3) . . . yes
C(63) N(62) B(2) 123.7(3) . . . yes
N(11) C(11) C(12) 108.5(3) . . . yes
N(11) C(11) C(14) 123.9(4) . . . yes
C(12) C(11) C(14) 127.5(3) . . . yes
C(11) C(12) C(13) 107.3(3) . . . yes
N(12) C(13) C(12) 107.6(4) . . . yes
N(12) C(13) C(17) 123.8(3) . . . yes
C(12) C(13) C(17) 128.5(4) . . . yes
C(11) C(14) C(15) 111.6(3) . . . yes
C(11) C(14) C(16) 111.7(4) . . . yes
C(15) C(14) C(16) 111.2(4) . . . yes
C(13) C(17) C(18) 111.2(4) . . . yes
C(13) C(17) C(19) 111.4(4) . . . yes
C(18) C(17) C(19) 110.3(4) . . . yes
N(21) C(21) C(22) 109.4(3) . . . yes
N(21) C(21) C(24) 123.7(3) . . . yes
C(22) C(21) C(24) 126.8(3) . . . yes
C(21) C(22) C(23) 107.8(3) . . . yes
N(22) C(23) C(22) 106.7(3) . . . yes
N(22) C(23) C(27) 123.0(3) . . . yes
C(22) C(23) C(27) 130.0(3) . . . yes
C(21) C(24) C(25) 112.8(3) . . . yes
C(21) C(24) C(26) 109.6(4) . . . yes
C(25) C(24) C(26) 110.1(3) . . . yes
C(23) C(27) C(28) 112.2(4) . . . yes
C(23) C(27) C(29) 109.8(3) . . . yes
C(28) C(27) C(29) 110.4(4) . . . yes
N(31) C(31) C(32) 109.1(3) . . . yes
N(31) C(31) C(34) 124.8(3) . . . yes
C(32) C(31) C(34) 126.0(3) . . . yes
C(31) C(32) C(33) 106.4(3) . . . yes
N(32) C(33) C(32) 107.8(3) . . . yes
N(32) C(33) C(37) 123.1(4) . . . yes
C(32) C(33) C(37) 128.9(3) . . . yes
C(31) C(34) C(35) 111.8(3) . . . yes
C(31) C(34) C(36) 109.2(3) . . . yes
C(35) C(34) C(36) 111.0(3) . . . yes
C(33) C(37) C(38) 110.3(3) . . . yes
C(33) C(37) C(39) 110.8(4) . . . yes
C(38) C(37) C(39) 109.5(3) . . . yes
N(41) C(41) C(42) 108.8(3) . . . yes
N(41) C(41) C(44) 123.2(3) . . . yes
C(42) C(41) C(44) 127.8(3) . . . yes
C(41) C(42) C(43) 106.9(3) . . . yes
N(42) C(43) C(42) 107.7(3) . . . yes
N(42) C(43) C(47) 126.4(3) . . . yes
C(42) C(43) C(47) 125.8(3) . . . yes
C(41) C(44) C(45) 111.8(3) . . . yes
C(41) C(44) C(46) 114.3(3) . . . yes
C(45) C(44) C(46) 110.3(3) . . . yes
C(43) C(47) C(48) 110.5(3) . . . yes
C(43) C(47) C(49) 111.4(3) . . . yes
C(48) C(47) C(49) 108.4(3) . . . yes
N(51) C(51) C(52) 109.4(3) . . . yes
N(51) C(51) C(54) 123.4(3) . . . yes
C(52) C(51) C(54) 127.0(3) . . . yes
C(51) C(52) C(53) 107.0(3) . . . yes
N(52) C(53) C(52) 108.2(3) . . . yes
N(52) C(53) C(57) 124.6(3) . . . yes
C(52) C(53) C(57) 127.2(3) . . . yes
C(51) C(54) C(55) 109.2(4) . . . yes
C(51) C(54) C(56) 111.3(3) . . . yes
C(55) C(54) C(56) 110.3(3) . . . yes
C(53) C(57) C(58) 110.9(3) . . . yes
C(53) C(57) C(59) 110.2(3) . . . yes
C(58) C(57) C(59) 110.3(3) . . . yes
N(61) C(61) C(62) 108.5(3) . . . yes
N(61) C(61) C(64) 125.4(3) . . . yes
C(62) C(61) C(64) 125.9(3) . . . yes
C(61) C(62) C(63) 106.9(3) . . . yes
N(62) C(63) C(62) 108.4(3) . . . yes
N(62) C(63) C(67) 123.8(3) . . . yes
C(62) C(63) C(67) 127.8(3) . . . yes
C(61) C(64) C(65) 109.8(3) . . . yes
C(61) C(64) C(66) 112.1(3) . . . yes
C(65) C(64) C(66) 109.8(3) . . . yes
C(63) C(67) C(68) 111.1(3) . . . yes
C(63) C(67) C(69) 111.2(3) . . . yes
C(68) C(67) C(69) 109.6(3) . . . yes
N(12) B(1) N(22) 108.3(3) . . . yes
N(12) B(1) N(32) 109.5(3) . . . yes
N(22) B(1) N(32) 108.7(3) . . . yes
N(42) B(2) N(52) 110.2(3) . . . yes
N(42) B(2) N(62) 114.3(2) . . . yes
N(52) B(2) N(62) 113.0(2) . . . yes

loop_
_geom_bond_atom_site_label_1
_geom_bond_atom_site_label_2
_geom_bond_distance
_geom_bond_site_symmetry_1
_geom_bond_site_symmetry_2
_geom_bond_publ_flag
Cr(1) Cr(2) 2.6787(8) . . yes
Cr(1) O(1) 1.923(3) . . yes
Cr(1) O(2) 1.975(2) . . yes
Cr(1) O(3) 1.985(2) . . yes
Cr(1) N(11) 2.070(3) . . yes
Cr(1) N(21) 2.072(3) . . yes
Cr(1) N(31) 2.059(3) . . yes
Cr(2) Cl(1) 2.3302(9) . . yes
Cr(2) O(1) 1.936(2) . . yes
Cr(2) O(2) 2.004(2) . . yes
Cr(2) O(3) 2.008(3) . . yes
Cr(2) N(51) 2.041(3) . . yes
Cr(2) N(61) 2.053(3) . . yes
N(11) N(12) 1.384(4) . . yes
N(11) C(11) 1.343(4) . . yes
N(12) C(13) 1.355(5) . . yes
N(12) B(1) 1.535(4) . . yes
N(21) N(22) 1.389(4) . . yes
N(21) C(21) 1.342(4) . . yes
N(22) C(23) 1.365(4) . . yes
N(22) B(1) 1.541(4) . . yes
N(31) N(32) 1.378(4) . . yes
N(31) C(31) 1.339(4) . . yes
N(32) C(33) 1.349(4) . . yes
N(32) B(1) 1.542(5) . . yes
N(41) N(42) 1.364(4) . . yes
N(41) C(41) 1.342(4) . . yes
N(42) C(43) 1.372(4) . . yes
N(42) B(2) 1.570(4) . . yes
N(51) N(52) 1.390(4) . . yes
N(51) C(51) 1.347(4) . . yes
N(52) C(53) 1.360(4) . . yes
N(52) B(2) 1.569(4) . . yes
N(61) N(62) 1.387(3) . . yes
N(61) C(61) 1.339(4) . . yes
N(62) C(63) 1.364(4) . . yes
N(62) B(2) 1.566(4) . . yes
C(11) C(12) 1.397(6) . . yes
C(11) C(14) 1.490(5) . . yes
C(12) C(13) 1.372(5) . . yes
C(13) C(17) 1.500(6) . . yes
C(14) C(15) 1.538(6) . . yes
C(14) C(16) 1.502(8) . . yes
C(17) C(18) 1.516(7) . . yes
C(17) C(19) 1.508(8) . . yes
C(21) C(22) 1.381(5) . . yes
C(21) C(24) 1.504(5) . . yes
C(22) C(23) 1.375(5) . . yes
C(23) C(27) 1.486(6) . . yes
C(24) C(25) 1.499(6) . . yes
C(24) C(26) 1.534(6) . . yes
C(27) C(28) 1.517(6) . . yes
C(27) C(29) 1.531(8) . . yes
C(31) C(32) 1.399(5) . . yes
C(31) C(34) 1.493(6) . . yes
C(32) C(33) 1.380(6) . . yes
C(33) C(37) 1.492(6) . . yes
C(34) C(35) 1.525(6) . . yes
C(34) C(36) 1.518(5) . . yes
C(37) C(38) 1.518(6) . . yes
C(37) C(39) 1.534(7) . . yes
C(41) C(42) 1.400(5) . . yes
C(41) C(44) 1.497(5) . . yes
C(42) C(43) 1.355(5) . . yes
C(43) C(47) 1.521(6) . . yes
C(44) C(45) 1.523(5) . . yes
C(44) C(46) 1.512(6) . . yes
C(47) C(48) 1.532(6) . . yes
C(47) C(49) 1.539(5) . . yes
C(51) C(52) 1.376(4) . . yes
C(51) C(54) 1.499(5) . . yes
C(52) C(53) 1.376(5) . . yes
C(53) C(57) 1.495(5) . . yes
C(54) C(55) 1.515(6) . . yes
C(54) C(56) 1.518(6) . . yes
C(57) C(58) 1.517(6) . . yes
C(57) C(59) 1.527(6) . . yes
C(61) C(62) 1.398(5) . . yes
C(61) C(64) 1.504(4) . . yes
C(62) C(63) 1.375(4) . . yes
C(63) C(67) 1.504(5) . . yes
C(64) C(65) 1.518(5) . . yes
C(64) C(66) 1.524(5) . . yes
C(67) C(68) 1.528(6) . . yes
C(67) C(69) 1.533(5) . . yes

loop_
_geom_contact_atom_site_label_1
_geom_contact_atom_site_label_2
_geom_contact_distance
_geom_contact_site_symmetry_1
_geom_contact_site_symmetry_2
_geom_contact_publ_flag
Cr(1) Cr(2) 2.6787(8) . . ?
C(36) C(56) 3.595(7) . 1_554 ?
